data_7121637
loop_
_publ_author_name
'Ivanova, Lena V.'
'Navale, Tushar S.'
'Wang, Denan'
'Lindeman, Sergey'
'Ivanov, Maxim V.'
'Rathore, Rajendra'

_publ_section_title
;
 Towards the rational design of novel charge-transfer materials: biaryls
 with a dihedral angle-independent hole delocalization mechanism.
;
_journal_issue 46
_journal_name_full 'Chemical communications (Cambridge, England)'
_journal_page_first 5851
_journal_page_last 5854
_journal_paper_doi 10.1039/c8cc02595a
_journal_volume 54
_journal_year 2018
_chemical_formula_sum 'C18 H20 O4'
_chemical_formula_weight 300.34
_space_group_IT_number 29
_space_group_name_Hall 'P 2c -2ac'
_space_group_name_H-M_alt 'P c a 21'
_symmetry_cell_setting orthorhombic
_symmetry_space_group_name_Hall 'P 2c -2ac'
_symmetry_space_group_name_H-M 'P c a 21'
_atom_sites_solution_hydrogens geom
_atom_sites_solution_primary direct
_atom_sites_solution_secondary difmap
_audit_creation_method SHELXL-97
_audit_update_record
;
2018-03-16 deposited with the CCDC.
2018-05-09 downloaded from the CCDC.
;
_cell_angle_alpha 90.00
_cell_angle_beta 90.00
_cell_angle_gamma 90.00
_cell_formula_units_Z 20
_cell_length_a 48.377(2)
_cell_length_b 7.5624(3)
_cell_length_c 21.0775(10)
_cell_measurement_reflns_used 7072
_cell_measurement_temperature 100(2)
_cell_measurement_theta_max 67
_cell_measurement_theta_min 3
_cell_volume 7711.1(6)
_computing_cell_refinement 'SAINT v7.23A (Bruker, 2005)'
_computing_data_collection 'APEX2 v2.1-4 (Bruker, 2007)'
_computing_data_reduction 'SADABS-2004/1 (Bruker, 2005)'
_computing_molecular_graphics 'XP v5.1 (Bruker, 1998)'
_computing_publication_material 'XCIF v6.12 (Bruker, 2001)'
_computing_structure_refinement 'SHELXL-97 v.97-2 (Sheldrick, 1993-1997)'
_computing_structure_solution 'XS/SHELXTL v6.12 (Bruker, 2001)'
_diffrn_ambient_temperature 100(2)
_diffrn_measured_fraction_theta_full 0.979
_diffrn_measured_fraction_theta_max 0.979
_diffrn_measurement_device_type 'Bruker APEX2 CCD detector'
_diffrn_measurement_method '\w scans'
_diffrn_radiation_monochromator graphite
_diffrn_radiation_source 'fine-focus sealed tube'
_diffrn_radiation_type CuK\a
_diffrn_radiation_wavelength 1.54178
_diffrn_reflns_av_R_equivalents 0.0334
_diffrn_reflns_av_sigmaI/netI 0.0223
_diffrn_reflns_limit_h_max 56
_diffrn_reflns_limit_h_min 0
_diffrn_reflns_limit_k_max 8
_diffrn_reflns_limit_k_min 0
_diffrn_reflns_limit_l_max 24
_diffrn_reflns_limit_l_min -25
_diffrn_reflns_number 63304
_diffrn_reflns_theta_full 66.99
_diffrn_reflns_theta_max 66.99
_diffrn_reflns_theta_min 1.83
_exptl_absorpt_coefficient_mu 0.738
_exptl_absorpt_correction_T_max 0.9570
_exptl_absorpt_correction_T_min 0.7516
_exptl_absorpt_correction_type multi-scan
_exptl_absorpt_process_details
;
 SADABS. Program for empirical absorption correction of
 area-detector data. University of Goetingen. Germany. 
 Sheldrick, G. M. 1996
;
_exptl_crystal_colour colorless
_exptl_crystal_density_diffrn 1.294
_exptl_crystal_density_method 'not measured'
_exptl_crystal_description plate
_exptl_crystal_F_000 3200
_exptl_crystal_size_max 0.41
_exptl_crystal_size_mid 0.21
_exptl_crystal_size_min 0.06
_refine_diff_density_max 0.281
_refine_diff_density_min -0.239
_refine_diff_density_rms 0.051
_refine_ls_abs_structure_details 'Flack H D (1983), Acta Cryst. A39, 876-881'
_refine_ls_abs_structure_Flack 0.6(2)
_refine_ls_extinction_coef 0.000181(14)
_refine_ls_extinction_expression Fc^*^=kFc[1+0.001xFc^2^\l^3^/sin(2\q)]^-1/4^
_refine_ls_extinction_method SHELXL
_refine_ls_goodness_of_fit_ref 1.019
_refine_ls_hydrogen_treatment constr
_refine_ls_matrix_type full
_refine_ls_number_parameters 1013
_refine_ls_number_reflns 13208
_refine_ls_number_restraints 1
_refine_ls_restrained_S_all 1.019
_refine_ls_R_factor_all 0.0604
_refine_ls_R_factor_gt 0.0573
_refine_ls_shift/su_max 0.003
_refine_ls_shift/su_mean 0.000
_refine_ls_structure_factor_coef Fsqd
_refine_ls_weighting_details 'calc w=1/[\s^2^(Fo^2^)+(0.0477P)^2^+11.0555P] where P=(Fo^2^+2Fc^2^)/3'
_refine_ls_weighting_scheme calc
_refine_ls_wR_factor_gt 0.1393
_refine_ls_wR_factor_ref 0.1411
_reflns_number_gt 12390
_reflns_number_total 13208
_reflns_threshold_expression >2sigma(I)
_cod_data_source_file c8cc02595a3.cif
_cod_data_source_block raj10d
_cod_depositor_comments 'Adding full bibliography for 7121633--7121638.cif.'
_cod_original_cell_volume 7711.2(6)
_cod_database_code 7121637

loop_
_symmetry_equiv_pos_as_xyz
'x, y, z'
'-x, -y, z+1/2'
'x+1/2, -y, z'
'-x+1/2, y, z+1/2'

loop_
_atom_site_label
_atom_site_type_symbol
_atom_site_fract_x
_atom_site_fract_y
_atom_site_fract_z
_atom_site_U_iso_or_equiv
_atom_site_adp_type
_atom_site_occupancy
_atom_site_symmetry_multiplicity
_atom_site_calc_flag
_atom_site_refinement_flags
O1 O 0.26634(5) 0.9298(3) -0.06397(12) 0.0308(6) Uani 1 1 d .
O2 O 0.17915(5) 0.7645(3) -0.22242(11) 0.0273(5) Uani 1 1 d .
O3 O 0.26130(5) 0.5981(3) -0.00340(12) 0.0265(5) Uani 1 1 d .
O4 O 0.16693(5) 0.8189(3) 0.12093(11) 0.0303(6) Uani 1 1 d .
C10 C 0.28949(7) 0.8107(5) -0.0586(2) 0.0378(9) Uani 1 1 d .
H10A H 0.3069 0.8790 -0.0559 0.045 Uiso 1 1 calc R
H10B H 0.2904 0.7338 -0.0966 0.045 Uiso 1 1 calc R
C11 C 0.22124(7) 0.7952(4) -0.07639(16) 0.0185(7) Uani 1 1 d .
C12 C 0.24499(7) 0.8693(5) -0.10260(17) 0.0258(8) Uani 1 1 d .
C13 C 0.24631(7) 0.9040(5) -0.16731(19) 0.0306(8) Uani 1 1 d .
H13A H 0.2627 0.9553 -0.1842 0.037 Uiso 1 1 calc R
C14 C 0.22459(8) 0.8664(4) -0.20788(16) 0.0283(8) Uani 1 1 d .
C15 C 0.20035(7) 0.7911(4) -0.18083(15) 0.0210(7) Uani 1 1 d .
C16 C 0.19910(7) 0.7553(4) -0.11687(15) 0.0148(6) Uani 1 1 d .
H16A H 0.1829 0.7026 -0.0998 0.018 Uiso 1 1 calc R
C17 C 0.22601(8) 0.9021(6) -0.27818(17) 0.0411(10) Uani 1 1 d .
H17A H 0.2115 0.9865 -0.2900 0.062 Uiso 1 1 calc R
H17B H 0.2233 0.7913 -0.3015 0.062 Uiso 1 1 calc R
H17C H 0.2441 0.9517 -0.2888 0.062 Uiso 1 1 calc R
C18 C 0.15377(8) 0.6967(4) -0.19662(18) 0.0285(8) Uani 1 1 d .
H18A H 0.1400 0.6870 -0.2305 0.043 Uiso 1 1 calc R
H18B H 0.1470 0.7772 -0.1637 0.043 Uiso 1 1 calc R
H18C H 0.1571 0.5798 -0.1781 0.043 Uiso 1 1 calc R
C20 C 0.28601(8) 0.6995(5) -0.0001(2) 0.0361(9) Uani 1 1 d .
H20A H 0.3021 0.6193 0.0044 0.043 Uiso 1 1 calc R
H20B H 0.2854 0.7771 0.0378 0.043 Uiso 1 1 calc R
C21 C 0.21850(7) 0.7633(4) -0.00770(15) 0.0174(7) Uani 1 1 d .
C22 C 0.23853(7) 0.6705(4) 0.02712(16) 0.0216(7) Uani 1 1 d .
C23 C 0.23468(7) 0.6382(4) 0.09104(17) 0.0253(8) Uani 1 1 d .
H23A H 0.2487 0.5780 0.1140 0.030 Uiso 1 1 calc R
C24 C 0.21109(8) 0.6909(4) 0.12240(17) 0.0271(8) Uani 1 1 d .
C25 C 0.19053(7) 0.7803(4) 0.08771(16) 0.0203(7) Uani 1 1 d .
C26 C 0.19451(6) 0.8166(4) 0.02282(15) 0.0168(7) Uani 1 1 d .
H26A H 0.1806 0.8780 -0.0002 0.020 Uiso 1 1 calc R
C27 C 0.20649(8) 0.6513(6) 0.19220(17) 0.0381(9) Uani 1 1 d .
H27A H 0.2211 0.5720 0.2075 0.057 Uiso 1 1 calc R
H27B H 0.1885 0.5944 0.1978 0.057 Uiso 1 1 calc R
H27C H 0.2070 0.7618 0.2164 0.057 Uiso 1 1 calc R
C28 C 0.14465(8) 0.8965(5) 0.08674(19) 0.0348(9) Uani 1 1 d .
H28A H 0.1286 0.9086 0.1148 0.052 Uiso 1 1 calc R
H28B H 0.1398 0.8209 0.0506 0.052 Uiso 1 1 calc R
H28C H 0.1502 1.0135 0.0713 0.052 Uiso 1 1 calc R
O1A O 0.03648(5) 0.9136(3) 0.44246(13) 0.0293(6) Uani 1 1 d .
O2A O 0.12662(6) 0.7103(4) 0.29809(11) 0.0324(6) Uani 1 1 d .
O3A O 0.03660(5) 0.5842(3) 0.50714(12) 0.0262(5) Uani 1 1 d .
O4A O 0.12893(5) 0.7853(3) 0.64226(11) 0.0275(6) Uani 1 1 d .
C10A C 0.01235(7) 0.8021(5) 0.4456(2) 0.0351(9) Uani 1 1 d .
H10C H 0.0119 0.7233 0.4081 0.042 Uiso 1 1 calc R
H10D H -0.0045 0.8764 0.4448 0.042 Uiso 1 1 calc R
C11A C 0.08009(7) 0.7588(4) 0.43697(16) 0.0201(7) Uani 1 1 d .
C12A C 0.05875(7) 0.8451(4) 0.40751(17) 0.0226(7) Uani 1 1 d .
C13A C 0.05984(8) 0.8848(5) 0.34279(18) 0.0294(8) Uani 1 1 d .
H13B H 0.0446 0.9432 0.3235 0.035 Uiso 1 1 calc R
C14A C 0.08274(8) 0.8407(5) 0.30584(17) 0.0296(9) Uani 1 1 d .
C15A C 0.10434(8) 0.7488(4) 0.33547(16) 0.0229(8) Uani 1 1 d .
C16A C 0.10298(7) 0.7124(4) 0.39937(16) 0.0213(7) Uani 1 1 d .
H16B H 0.1181 0.6535 0.4188 0.026 Uiso 1 1 calc R
C17A C 0.08476(9) 0.8899(6) 0.23703(17) 0.0419(10) Uani 1 1 d .
H17D H 0.0692 0.9663 0.2256 0.063 Uiso 1 1 calc R
H17E H 0.0843 0.7825 0.2110 0.063 Uiso 1 1 calc R
H17F H 0.1021 0.9531 0.2295 0.063 Uiso 1 1 calc R
C18A C 0.15024(8) 0.6345(6) 0.32875(18) 0.0351(9) Uani 1 1 d .
H18D H 0.1640 0.6011 0.2967 0.053 Uiso 1 1 calc R
H18E H 0.1446 0.5294 0.3526 0.053 Uiso 1 1 calc R
H18F H 0.1583 0.7213 0.3579 0.053 Uiso 1 1 calc R
C20A C 0.01262(7) 0.6929(5) 0.5048(2) 0.0365(9) Uani 1 1 d .
H20C H 0.0123 0.7717 0.5423 0.044 Uiso 1 1 calc R
H20D H -0.0041 0.6176 0.5062 0.044 Uiso 1 1 calc R
C21A C 0.08076(7) 0.7304(4) 0.50696(16) 0.0195(7) Uani 1 1 d .
C22A C 0.05891(7) 0.6519(4) 0.53948(18) 0.0232(7) Uani 1 1 d .
C23A C 0.06037(7) 0.6352(4) 0.60525(18) 0.0272(8) Uani 1 1 d .
H23B H 0.0449 0.5883 0.6273 0.033 Uiso 1 1 calc R
C24A C 0.08313(8) 0.6834(4) 0.63925(17) 0.0265(8) Uani 1 1 d .
C25A C 0.10611(8) 0.7510(4) 0.60626(16) 0.0246(8) Uani 1 1 d .
C26A C 0.10441(7) 0.7780(4) 0.54105(17) 0.0224(7) Uani 1 1 d .
H26B H 0.1196 0.8297 0.5193 0.027 Uiso 1 1 calc R
C27A C 0.08484(8) 0.6640(5) 0.71011(17) 0.0352(9) Uani 1 1 d .
H27D H 0.0673 0.6182 0.7263 0.053 Uiso 1 1 calc R
H27E H 0.0886 0.7795 0.7293 0.053 Uiso 1 1 calc R
H27F H 0.0997 0.5815 0.7209 0.053 Uiso 1 1 calc R
C28A C 0.15251(8) 0.8544(5) 0.61072(17) 0.0295(8) Uani 1 1 d .
H28D H 0.1679 0.8633 0.6408 0.044 Uiso 1 1 calc R
H28E H 0.1482 0.9720 0.5939 0.044 Uiso 1 1 calc R
H28F H 0.1577 0.7756 0.5758 0.044 Uiso 1 1 calc R
O1B O -0.06157(5) 0.0734(3) 0.41337(15) 0.0356(6) Uani 1 1 d .
O2B O 0.03321(5) 0.2895(3) 0.28934(11) 0.0234(5) Uani 1 1 d .
O3B O -0.06609(5) 0.4103(3) 0.47189(14) 0.0318(6) Uani 1 1 d .
O4B O 0.02042(5) 0.2406(3) 0.63308(12) 0.0303(6) Uani 1 1 d .
C10B C -0.08658(7) 0.1810(5) 0.4074(2) 0.0370(10) Uani 1 1 d .
H10E H -0.1030 0.1036 0.4029 0.044 Uiso 1 1 calc R
H10F H -0.0853 0.2570 0.3692 0.044 Uiso 1 1 calc R
C11B C -0.01858(7) 0.2350(4) 0.41770(17) 0.0215(7) Uani 1 1 d .
C12B C -0.03865(7) 0.1463(5) 0.38277(18) 0.0256(8) Uani 1 1 d .
C13B C -0.03492(7) 0.1104(5) 0.31877(19) 0.0295(8) Uani 1 1 d .
H13C H -0.0489 0.0489 0.2962 0.035 Uiso 1 1 calc R
C14B C -0.01081(7) 0.1637(4) 0.28679(17) 0.0246(7) Uani 1 1 d .
C15B C 0.00954(7) 0.2507(4) 0.32255(16) 0.0203(7) Uani 1 1 d .
C16B C 0.00576(7) 0.2851(4) 0.38545(16) 0.0189(7) Uani 1 1 d .
H16C H 0.0199 0.3444 0.4083 0.023 Uiso 1 1 calc R
C17B C -0.00706(9) 0.1230(6) 0.21814(19) 0.0396(9) Uani 1 1 d .
H17G H -0.0246 0.0819 0.2003 0.059 Uiso 1 1 calc R
H17H H 0.0070 0.0305 0.2133 0.059 Uiso 1 1 calc R
H17I H -0.0011 0.2299 0.1958 0.059 Uiso 1 1 calc R
C18B C 0.05533(7) 0.3686(5) 0.32420(18) 0.0278(8) Uani 1 1 d .
H18G H 0.0717 0.3780 0.2969 0.042 Uiso 1 1 calc R
H18H H 0.0597 0.2951 0.3612 0.042 Uiso 1 1 calc R
H18I H 0.0498 0.4867 0.3384 0.042 Uiso 1 1 calc R
C20B C -0.08936(8) 0.2935(5) 0.4657(2) 0.0371(9) Uani 1 1 d .
H20E H -0.1066 0.3638 0.4630 0.044 Uiso 1 1 calc R
H20F H -0.0906 0.2167 0.5036 0.044 Uiso 1 1 calc R
C21B C -0.02168(7) 0.2711(4) 0.48605(18) 0.0230(8) Uani 1 1 d .
C22B C -0.04525(7) 0.3511(4) 0.51207(19) 0.0279(8) Uani 1 1 d .
C23B C -0.04640(8) 0.3869(5) 0.57556(19) 0.0300(8) Uani 1 1 d .
H23C H -0.0626 0.4405 0.5923 0.036 Uiso 1 1 calc R
C24B C -0.02475(7) 0.3480(5) 0.61663(19) 0.0298(8) Uani 1 1 d .
C25B C -0.00115(8) 0.2711(4) 0.59129(18) 0.0261(8) Uani 1 1 d .
C26B C 0.00023(7) 0.2293(4) 0.52673(18) 0.0259(8) Uani 1 1 d .
H26C H 0.0162 0.1721 0.5103 0.031 Uiso 1 1 calc R
C27B C -0.02549(9) 0.3901(6) 0.6867(2) 0.0478(11) Uani 1 1 d .
H27G H -0.0087 0.4551 0.6985 0.072 Uiso 1 1 calc R
H27H H -0.0264 0.2799 0.7111 0.072 Uiso 1 1 calc R
H27I H -0.0418 0.4627 0.6961 0.072 Uiso 1 1 calc R
C28B C 0.04550(7) 0.1700(5) 0.60807(19) 0.0317(8) Uani 1 1 d .
H28G H 0.0592 0.1596 0.6422 0.048 Uiso 1 1 calc R
H28H H 0.0526 0.2489 0.5750 0.048 Uiso 1 1 calc R
H28I H 0.0419 0.0530 0.5899 0.048 Uiso 1 1 calc R
O1C O 0.33648(5) 0.1100(3) 0.40710(13) 0.0271(6) Uani 1 1 d .
O2C O 0.43147(5) 0.2863(3) 0.27668(11) 0.0261(5) Uani 1 1 d .
O3C O 0.33677(5) 0.4411(3) 0.47090(12) 0.0268(5) Uani 1 1 d .
O4C O 0.42368(6) 0.2073(4) 0.62144(12) 0.0402(7) Uani 1 1 d .
C10C C 0.31260(7) 0.2232(4) 0.4070(2) 0.0292(8) Uani 1 1 d .
H10G H 0.2956 0.1506 0.4045 0.035 Uiso 1 1 calc R
H10H H 0.3131 0.3017 0.3694 0.035 Uiso 1 1 calc R
C11C C 0.38119(7) 0.2482(4) 0.40917(16) 0.0190(7) Uani 1 1 d .
C12C C 0.35946(7) 0.1767(4) 0.37511(17) 0.0205(7) Uani 1 1 d .
C13C C 0.36146(8) 0.1515(4) 0.30973(18) 0.0253(8) Uani 1 1 d .
H13D H 0.3461 0.1051 0.2873 0.030 Uiso 1 1 calc R
C14C C 0.38552(7) 0.1930(4) 0.27660(17) 0.0249(7) Uani 1 1 d .
C15C C 0.40754(7) 0.2574(4) 0.31169(16) 0.0202(7) Uani 1 1 d .
C16C C 0.40576(7) 0.2887(4) 0.37577(16) 0.0179(7) Uani 1 1 d .
H16D H 0.4211 0.3377 0.3978 0.021 Uiso 1 1 calc R
C17C C 0.38719(9) 0.1695(5) 0.20579(18) 0.0380(9) Uani 1 1 d .
H17J H 0.3687 0.1450 0.1889 0.057 Uiso 1 1 calc R
H17K H 0.3995 0.0704 0.1959 0.057 Uiso 1 1 calc R
H17L H 0.3944 0.2779 0.1864 0.057 Uiso 1 1 calc R
C18C C 0.45515(7) 0.3515(5) 0.31017(19) 0.0304(8) Uani 1 1 d .
H18J H 0.4705 0.3679 0.2804 0.046 Uiso 1 1 calc R
H18K H 0.4605 0.2662 0.3429 0.046 Uiso 1 1 calc R
H18L H 0.4506 0.4649 0.3301 0.046 Uiso 1 1 calc R
C20C C 0.31215(7) 0.3334(5) 0.4669(2) 0.0312(8) Uani 1 1 d .
H20G H 0.2956 0.4103 0.4669 0.037 Uiso 1 1 calc R
H20H H 0.3111 0.2547 0.5043 0.037 Uiso 1 1 calc R
C21C C 0.37982(7) 0.2800(4) 0.47827(17) 0.0229(7) Uani 1 1 d .
C22C C 0.35784(8) 0.3718(4) 0.50762(17) 0.0229(7) Uani 1 1 d .
C23C C 0.35843(8) 0.4047(5) 0.57191(18) 0.0305(9) Uani 1 1 d .
H23D H 0.3434 0.4655 0.5908 0.037 Uiso 1 1 calc R
C24C C 0.38041(9) 0.3515(5) 0.60996(18) 0.0342(9) Uani 1 1 d .
C25C C 0.40221(8) 0.2602(5) 0.58129(19) 0.0327(9) Uani 1 1 d .
C26C C 0.40186(7) 0.2207(5) 0.51616(17) 0.0267(8) Uani 1 1 d .
H26D H 0.4165 0.1540 0.4978 0.032 Uiso 1 1 calc R
C27C C 0.38183(11) 0.3971(7) 0.6804(2) 0.0546(13) Uani 1 1 d .
H27J H 0.3666 0.4772 0.6913 0.082 Uiso 1 1 calc R
H27K H 0.3995 0.4548 0.6896 0.082 Uiso 1 1 calc R
H27L H 0.3803 0.2885 0.7055 0.082 Uiso 1 1 calc R
C28C C 0.44691(8) 0.1235(6) 0.5927(2) 0.0415(10) Uani 1 1 d .
H28J H 0.4615 0.1067 0.6245 0.062 Uiso 1 1 calc R
H28K H 0.4539 0.1977 0.5582 0.062 Uiso 1 1 calc R
H28L H 0.4413 0.0083 0.5757 0.062 Uiso 1 1 calc R
O1D O 0.13774(6) 0.0771(3) 0.43108(16) 0.0414(8) Uani 1 1 d .
O2D O 0.22490(6) 0.3081(4) 0.28362(13) 0.0420(7) Uani 1 1 d .
O3D O 0.13579(5) 0.4118(3) 0.49302(15) 0.0375(7) Uani 1 1 d .
O4D O 0.23021(6) 0.2468(3) 0.62698(13) 0.0364(6) Uani 1 1 d .
C10D C 0.11277(8) 0.1820(5) 0.4347(3) 0.0534(14) Uani 1 1 d .
H10I H 0.0965 0.1025 0.4355 0.064 Uiso 1 1 calc R
H10J H 0.1113 0.2574 0.3965 0.064 Uiso 1 1 calc R
C11D C 0.18043(8) 0.2417(5) 0.42443(19) 0.0280(8) Uani 1 1 d .
C12D C 0.15890(8) 0.1523(5) 0.3953(2) 0.0353(10) Uani 1 1 d .
C13D C 0.15947(9) 0.1185(5) 0.3292(2) 0.0421(11) Uani 1 1 d .
H13E H 0.1446 0.0566 0.3099 0.051 Uiso 1 1 calc R
C14D C 0.18137(9) 0.1741(5) 0.2925(2) 0.0411(11) Uani 1 1 d .
C15D C 0.20317(8) 0.2615(5) 0.3234(2) 0.0332(9) Uani 1 1 d .
C16D C 0.20294(7) 0.2948(5) 0.38601(18) 0.0272(8) Uani 1 1 d .
H16E H 0.2181 0.3550 0.4048 0.033 Uiso 1 1 calc R
C17D C 0.18131(11) 0.1376(6) 0.2233(2) 0.0586(14) Uani 1 1 d .
H17M H 0.1646 0.0713 0.2121 0.088 Uiso 1 1 calc R
H17N H 0.1977 0.0677 0.2122 0.088 Uiso 1 1 calc R
H17O H 0.1816 0.2495 0.1999 0.088 Uiso 1 1 calc R
C18D C 0.24862(9) 0.3869(6) 0.3129(2) 0.0474(11) Uani 1 1 d .
H18M H 0.2629 0.4074 0.2808 0.071 Uiso 1 1 calc R
H18N H 0.2558 0.3075 0.3457 0.071 Uiso 1 1 calc R
H18O H 0.2433 0.4999 0.3322 0.071 Uiso 1 1 calc R
C20D C 0.11259(8) 0.2944(5) 0.4917(3) 0.0482(13) Uani 1 1 d .
H20I H 0.0953 0.3645 0.4927 0.058 Uiso 1 1 calc R
H20J H 0.1129 0.2186 0.5300 0.058 Uiso 1 1 calc R
C21D C 0.18086(8) 0.2734(5) 0.49289(19) 0.0278(8) Uani 1 1 d .
C22D C 0.15877(8) 0.3533(5) 0.5254(2) 0.0330(9) Uani 1 1 d .
C23D C 0.16060(8) 0.3858(5) 0.5892(2) 0.0350(9) Uani 1 1 d .
H23E H 0.1452 0.4368 0.6105 0.042 Uiso 1 1 calc R
C24D C 0.18382(9) 0.3470(5) 0.6232(2) 0.0387(10) Uani 1 1 d .
C25D C 0.20669(8) 0.2755(5) 0.59092(19) 0.0316(9) Uani 1 1 d .
C26D C 0.20495(8) 0.2352(5) 0.52702(19) 0.0310(9) Uani 1 1 d .
H26E H 0.2202 0.1813 0.5062 0.037 Uiso 1 1 calc R
C27D C 0.18634(10) 0.3887(6) 0.6938(2) 0.0569(14) Uani 1 1 d .
H27M H 0.1683 0.4248 0.7104 0.085 Uiso 1 1 calc R
H27N H 0.1997 0.4848 0.6999 0.085 Uiso 1 1 calc R
H27O H 0.1927 0.2832 0.7165 0.085 Uiso 1 1 calc R
C28D C 0.25381(8) 0.1737(5) 0.5964(2) 0.0386(9) Uani 1 1 d .
H28M H 0.2692 0.1676 0.6266 0.058 Uiso 1 1 calc R
H28N H 0.2590 0.2485 0.5604 0.058 Uiso 1 1 calc R
H28O H 0.2494 0.0545 0.5812 0.058 Uiso 1 1 calc R

loop_
_atom_site_aniso_label
_atom_site_aniso_U_11
_atom_site_aniso_U_22
_atom_site_aniso_U_33
_atom_site_aniso_U_23
_atom_site_aniso_U_13
_atom_site_aniso_U_12
O1 0.0187(11) 0.0286(13) 0.0449(15) -0.0026(11) -0.0014(10) -0.0046(10)
O2 0.0392(14) 0.0281(12) 0.0145(11) -0.0011(10) 0.0006(10) 0.0022(10)
O3 0.0183(12) 0.0234(12) 0.0379(13) -0.0030(10) 0.0001(10) 0.0032(9)
O4 0.0370(14) 0.0342(13) 0.0196(12) 0.0007(10) -0.0022(11) 0.0154(11)
C10 0.0157(17) 0.040(2) 0.058(3) 0.0092(19) 0.0017(17) 0.0002(15)
C11 0.0214(16) 0.0104(14) 0.0236(17) -0.0017(12) 0.0031(13) 0.0033(12)
C12 0.0194(17) 0.0256(17) 0.0323(19) 0.0027(15) 0.0045(15) 0.0005(14)
C13 0.0223(18) 0.0304(19) 0.039(2) 0.0055(16) 0.0143(15) -0.0023(14)
C14 0.039(2) 0.0212(17) 0.0243(18) 0.0095(14) 0.0148(16) 0.0070(15)
C15 0.0272(17) 0.0163(15) 0.0196(17) -0.0011(13) 0.0036(14) 0.0076(13)
C16 0.0182(15) 0.0079(13) 0.0184(15) 0.0057(12) 0.0062(12) 0.0043(11)
C17 0.044(2) 0.054(2) 0.0251(19) 0.0119(18) 0.0179(17) 0.0026(19)
C18 0.036(2) 0.0215(16) 0.0274(17) 0.0008(14) -0.0023(16) -0.0027(14)
C20 0.0211(18) 0.037(2) 0.050(2) -0.0001(18) -0.0045(17) 0.0034(15)
C21 0.0207(16) 0.0110(14) 0.0204(16) -0.0023(12) -0.0014(12) -0.0044(11)
C22 0.0227(16) 0.0147(15) 0.0274(18) -0.0040(13) -0.0088(14) -0.0014(12)
C23 0.0273(18) 0.0203(16) 0.0285(18) 0.0008(14) -0.0127(15) 0.0083(13)
C24 0.038(2) 0.0196(16) 0.0242(18) -0.0007(14) -0.0071(15) 0.0027(14)
C25 0.0253(17) 0.0173(15) 0.0182(16) -0.0013(13) -0.0011(14) 0.0051(12)
C26 0.0202(16) 0.0064(13) 0.0238(16) -0.0007(12) -0.0047(13) 0.0051(11)
C27 0.049(2) 0.045(2) 0.0200(18) 0.0088(16) -0.0082(16) 0.0098(18)
C28 0.035(2) 0.041(2) 0.0287(19) 0.0042(17) 0.0051(16) 0.0203(16)
O1A 0.0253(12) 0.0178(11) 0.0447(15) -0.0112(11) -0.0043(11) 0.0044(9)
O2A 0.0428(15) 0.0403(14) 0.0141(11) 0.0032(11) -0.0014(11) 0.0016(12)
O3A 0.0173(11) 0.0182(11) 0.0429(14) -0.0074(10) 0.0008(10) -0.0004(9)
O4A 0.0358(14) 0.0299(13) 0.0169(11) -0.0034(10) 0.0030(10) 0.0008(10)
C10A 0.0195(18) 0.0265(18) 0.059(3) -0.0169(18) -0.0117(17) 0.0053(14)
C11A 0.0242(17) 0.0104(15) 0.0255(18) -0.0069(12) -0.0035(14) -0.0001(12)
C12A 0.0256(17) 0.0134(15) 0.0288(18) -0.0064(13) -0.0095(14) 0.0031(12)
C13A 0.034(2) 0.0189(16) 0.035(2) -0.0050(15) -0.0183(16) 0.0021(14)
C14A 0.043(2) 0.0213(17) 0.0250(18) -0.0054(14) -0.0200(16) 0.0027(15)
C15A 0.0304(18) 0.0168(15) 0.0213(18) -0.0043(13) -0.0067(14) 0.0007(13)
C16A 0.0207(17) 0.0184(15) 0.0247(18) 0.0021(14) -0.0071(14) -0.0022(12)
C17A 0.065(3) 0.036(2) 0.025(2) 0.0010(16) -0.0214(19) 0.001(2)
C18A 0.035(2) 0.051(2) 0.0195(17) 0.0047(16) 0.0091(15) 0.0062(17)
C20A 0.0228(18) 0.0290(19) 0.058(3) -0.0118(18) 0.0024(17) 0.0002(15)
C21A 0.0255(17) 0.0122(14) 0.0208(17) -0.0008(12) 0.0010(13) 0.0053(12)
C22A 0.0234(17) 0.0122(15) 0.034(2) -0.0001(13) 0.0065(15) 0.0003(12)
C23A 0.0256(18) 0.0177(15) 0.038(2) 0.0017(15) 0.0206(16) 0.0026(13)
C24A 0.040(2) 0.0128(15) 0.0264(18) -0.0002(13) 0.0157(16) 0.0063(14)
C25A 0.035(2) 0.0203(16) 0.0190(17) -0.0016(13) 0.0033(14) 0.0042(14)
C26A 0.0248(17) 0.0194(16) 0.0232(18) -0.0020(13) 0.0051(14) -0.0042(13)
C27A 0.045(2) 0.034(2) 0.0266(19) 0.0071(16) 0.0114(16) -0.0043(16)
C28A 0.0317(18) 0.038(2) 0.0185(16) -0.0006(15) 0.0008(15) 0.0001(15)
O1B 0.0223(13) 0.0241(13) 0.0605(18) -0.0009(12) -0.0040(12) -0.0001(10)
O2B 0.0233(12) 0.0236(11) 0.0233(12) -0.0032(9) 0.0027(10) -0.0015(9)
O3B 0.0231(13) 0.0230(12) 0.0494(16) -0.0030(11) -0.0009(11) 0.0048(10)
O4B 0.0297(13) 0.0302(13) 0.0311(13) 0.0000(10) -0.0013(11) -0.0011(10)
C10B 0.0167(18) 0.0299(19) 0.064(3) -0.0030(19) -0.0078(17) -0.0005(14)
C11B 0.0214(17) 0.0130(15) 0.0300(19) 0.0036(13) -0.0035(14) 0.0040(12)
C12B 0.0182(17) 0.0195(16) 0.039(2) 0.0055(15) 0.0032(15) -0.0008(13)
C13B 0.0235(18) 0.0219(17) 0.043(2) -0.0099(15) -0.0111(16) 0.0043(14)
C14B 0.0216(16) 0.0177(16) 0.0345(19) -0.0035(14) -0.0035(15) 0.0060(13)
C15B 0.0241(17) 0.0127(14) 0.0239(17) 0.0025(12) 0.0005(14) 0.0053(12)
C16B 0.0196(16) 0.0115(14) 0.0255(17) 0.0025(13) -0.0033(14) 0.0060(12)
C17B 0.043(2) 0.038(2) 0.037(2) -0.0083(18) -0.0039(18) -0.0056(18)
C18B 0.0199(17) 0.0322(18) 0.0312(19) 0.0010(15) 0.0002(14) -0.0024(14)
C20B 0.0218(19) 0.032(2) 0.058(3) 0.0056(19) 0.0013(17) 0.0036(15)
C21B 0.0227(18) 0.0107(15) 0.036(2) 0.0021(13) 0.0011(15) -0.0022(13)
C22B 0.0188(17) 0.0189(16) 0.046(2) -0.0012(16) 0.0006(16) 0.0035(13)
C23B 0.0215(17) 0.0221(17) 0.046(2) -0.0092(16) 0.0091(15) -0.0004(14)
C24B 0.0241(18) 0.0265(18) 0.039(2) -0.0064(16) 0.0030(16) -0.0080(14)
C25B 0.0274(18) 0.0201(16) 0.031(2) -0.0037(14) 0.0002(15) -0.0046(14)
C26B 0.0228(17) 0.0160(16) 0.039(2) 0.0027(14) 0.0056(15) 0.0043(13)
C27B 0.049(3) 0.046(2) 0.049(3) -0.021(2) 0.007(2) 0.003(2)
C28B 0.0242(18) 0.0367(19) 0.034(2) 0.0031(16) 0.0001(15) -0.0006(15)
O1C 0.0207(12) 0.0154(11) 0.0451(15) 0.0078(11) -0.0061(11) -0.0036(9)
O2C 0.0253(12) 0.0290(12) 0.0240(12) 0.0042(10) 0.0036(10) 0.0039(10)
O3C 0.0257(12) 0.0160(11) 0.0387(14) 0.0041(10) 0.0067(11) -0.0034(9)
O4C 0.0414(16) 0.0548(17) 0.0245(13) 0.0164(13) -0.0084(12) -0.0209(13)
C10C 0.0151(16) 0.0162(16) 0.056(2) 0.0100(16) -0.0066(15) 0.0004(12)
C11C 0.0203(16) 0.0134(15) 0.0232(17) 0.0037(12) -0.0024(13) -0.0005(12)
C12C 0.0178(16) 0.0122(15) 0.0316(19) 0.0020(13) -0.0056(14) 0.0010(12)
C13C 0.0300(19) 0.0128(15) 0.0331(19) -0.0025(14) -0.0144(15) 0.0053(13)
C14C 0.0291(18) 0.0183(16) 0.0272(18) 0.0003(14) -0.0046(15) 0.0037(13)
C15C 0.0218(17) 0.0139(15) 0.0250(18) 0.0058(13) 0.0043(13) 0.0077(12)
C16C 0.0164(15) 0.0160(15) 0.0213(17) 0.0036(13) -0.0024(13) 0.0012(12)
C17C 0.049(2) 0.030(2) 0.035(2) -0.0088(16) -0.0072(18) 0.0050(17)
C18C 0.0195(17) 0.0362(19) 0.036(2) 0.0115(16) 0.0021(15) 0.0039(14)
C20C 0.0186(17) 0.0202(16) 0.055(2) 0.0124(16) 0.0069(16) 0.0003(13)
C21C 0.0238(17) 0.0238(17) 0.0211(17) -0.0016(14) 0.0001(14) -0.0086(13)
C22C 0.0296(18) 0.0120(14) 0.0270(18) 0.0036(13) 0.0056(14) -0.0045(13)
C23C 0.036(2) 0.0234(18) 0.032(2) -0.0017(15) 0.0116(16) -0.0107(15)
C24C 0.045(2) 0.032(2) 0.0247(19) -0.0038(15) 0.0012(17) -0.0231(17)
C25C 0.032(2) 0.042(2) 0.0247(19) 0.0035(16) -0.0075(16) -0.0210(17)
C26C 0.0228(18) 0.0278(18) 0.030(2) 0.0038(15) -0.0043(15) -0.0083(14)
C27C 0.080(3) 0.055(3) 0.029(2) -0.004(2) 0.011(2) -0.034(3)
C28C 0.034(2) 0.054(2) 0.037(2) 0.018(2) -0.0073(18) -0.0107(18)
O1D 0.0254(14) 0.0201(12) 0.079(2) 0.0018(13) -0.0113(14) -0.0004(10)
O2D 0.0424(16) 0.0465(16) 0.0371(15) 0.0052(13) 0.0041(13) 0.0182(13)
O3D 0.0174(12) 0.0187(12) 0.076(2) 0.0051(12) 0.0047(12) 0.0005(10)
O4D 0.0397(15) 0.0302(13) 0.0394(15) -0.0006(11) 0.0029(12) -0.0102(11)
C10D 0.018(2) 0.0221(19) 0.120(4) 0.011(2) -0.009(2) -0.0053(15)
C11D 0.0183(17) 0.0240(18) 0.042(2) 0.0040(15) -0.0061(15) 0.0034(14)
C12D 0.0213(18) 0.0232(18) 0.061(3) 0.0037(18) -0.0075(18) 0.0063(14)
C13D 0.044(2) 0.0237(19) 0.059(3) -0.0105(19) -0.027(2) 0.0111(17)
C14D 0.046(2) 0.037(2) 0.040(2) -0.0089(18) -0.019(2) 0.0242(19)
C15D 0.0283(19) 0.0299(19) 0.041(2) 0.0035(16) -0.0065(16) 0.0189(16)
C16D 0.0168(16) 0.0324(18) 0.032(2) -0.0032(16) -0.0059(14) 0.0083(14)
C17D 0.074(3) 0.049(3) 0.053(3) -0.019(2) -0.022(2) 0.031(2)
C18D 0.031(2) 0.052(3) 0.060(3) 0.012(2) 0.011(2) 0.0091(19)
C20D 0.022(2) 0.024(2) 0.099(4) 0.015(2) 0.006(2) -0.0019(15)
C21D 0.0197(18) 0.0204(17) 0.043(2) -0.0034(15) 0.0043(15) -0.0010(14)
C22D 0.0263(19) 0.0140(16) 0.059(3) 0.0050(16) 0.0111(18) -0.0043(14)
C23D 0.035(2) 0.0184(17) 0.051(3) -0.0053(17) 0.0176(18) -0.0016(15)
C24D 0.045(2) 0.0260(19) 0.045(2) -0.0087(17) 0.018(2) -0.0151(17)
C25D 0.034(2) 0.0234(17) 0.038(2) 0.0009(16) 0.0064(17) -0.0147(15)
C26D 0.0234(18) 0.0307(19) 0.039(2) -0.0032(17) 0.0114(16) -0.0016(15)
C27D 0.070(3) 0.050(3) 0.051(3) -0.031(2) 0.017(2) -0.014(2)
C28D 0.034(2) 0.039(2) 0.043(2) 0.0061(18) -0.0067(18) -0.0052(17)

loop_
_atom_type_symbol
_atom_type_description
_atom_type_scat_dispersion_real
_atom_type_scat_dispersion_imag
_atom_type_scat_source
C C 0.0181 0.0091 'International Tables Vol C Tables 4.2.6.8 and 6.1.1.4'
H H 0.0000 0.0000 'International Tables Vol C Tables 4.2.6.8 and 6.1.1.4'
O O 0.0492 0.0322 'International Tables Vol C Tables 4.2.6.8 and 6.1.1.4'

loop_
_geom_angle_atom_site_label_1
_geom_angle_atom_site_label_2
_geom_angle_atom_site_label_3
_geom_angle
C12 O1 C10 114.6(3)
C15 O2 C18 116.8(3)
C22 O3 C20 115.6(3)
C25 O4 C28 117.4(3)
O1 C10 C20 109.1(3)
O1 C10 H10A 109.9
C20 C10 H10A 109.9
O1 C10 H10B 109.9
C20 C10 H10B 109.9
H10A C10 H10B 108.3
C12 C11 C16 118.4(3)
C12 C11 C21 122.0(3)
C16 C11 C21 119.6(3)
C13 C12 C11 120.2(3)
C13 C12 O1 118.5(3)
C11 C12 O1 120.8(3)
C14 C13 C12 122.2(3)
C14 C13 H13A 118.9
C12 C13 H13A 118.9
C13 C14 C15 117.4(3)
C13 C14 C17 122.4(3)
C15 C14 C17 120.2(4)
O2 C15 C16 124.6(3)
O2 C15 C14 114.9(3)
C16 C15 C14 120.5(3)
C15 C16 C11 121.3(3)
C15 C16 H16A 119.3
C11 C16 H16A 119.3
C14 C17 H17A 109.5
C14 C17 H17B 109.5
H17A C17 H17B 109.5
C14 C17 H17C 109.5
H17A C17 H17C 109.5
H17B C17 H17C 109.5
O2 C18 H18A 109.5
O2 C18 H18B 109.5
H18A C18 H18B 109.5
O2 C18 H18C 109.5
H18A C18 H18C 109.5
H18B C18 H18C 109.5
O3 C20 C10 110.8(3)
O3 C20 H20A 109.5
C10 C20 H20A 109.5
O3 C20 H20B 109.5
C10 C20 H20B 109.5
H20A C20 H20B 108.1
C26 C21 C22 118.7(3)
C26 C21 C11 118.9(3)
C22 C21 C11 122.2(3)
C23 C22 O3 119.3(3)
C23 C22 C21 120.3(3)
O3 C22 C21 120.2(3)
C24 C23 C22 121.9(3)
C24 C23 H23A 119.0
C22 C23 H23A 119.0
C23 C24 C25 118.4(3)
C23 C24 C27 122.0(3)
C25 C24 C27 119.7(3)
O4 C25 C24 115.2(3)
O4 C25 C26 124.7(3)
C24 C25 C26 120.1(3)
C21 C26 C25 120.6(3)
C21 C26 H26A 119.7
C25 C26 H26A 119.7
C24 C27 H27A 109.5
C24 C27 H27B 109.5
H27A C27 H27B 109.5
C24 C27 H27C 109.5
H27A C27 H27C 109.5
H27B C27 H27C 109.5
O4 C28 H28A 109.5
O4 C28 H28B 109.5
H28A C28 H28B 109.5
O4 C28 H28C 109.5
H28A C28 H28C 109.5
H28B C28 H28C 109.5
C12A O1A C10A 115.4(3)
C15A O2A C18A 117.0(3)
C22A O3A C20A 116.2(3)
C25A O4A C28A 117.3(3)
O1A C10A C20A 110.7(3)
O1A C10A H10C 109.5
C20A C10A H10C 109.5
O1A C10A H10D 109.5
C20A C10A H10D 109.5
H10C C10A H10D 108.1
C12A C11A C16A 117.2(3)
C12A C11A C21A 122.3(3)
C16A C11A C21A 120.3(3)
C11A C12A C13A 121.1(3)
C11A C12A O1A 121.1(3)
C13A C12A O1A 117.5(3)
C14A C13A C12A 121.6(3)
C14A C13A H13B 119.2
C12A C13A H13B 119.2
C13A C14A C15A 117.5(3)
C13A C14A C17A 122.2(4)
C15A C14A C17A 120.3(4)
O2A C15A C16A 124.0(3)
O2A C15A C14A 115.9(3)
C16A C15A C14A 120.0(3)
C15A C16A C11A 122.6(3)
C15A C16A H16B 118.7
C11A C16A H16B 118.7
C14A C17A H17D 109.5
C14A C17A H17E 109.5
H17D C17A H17E 109.5
C14A C17A H17F 109.5
H17D C17A H17F 109.5
H17E C17A H17F 109.5
O2A C18A H18D 109.5
O2A C18A H18E 109.5
H18D C18A H18E 109.5
O2A C18A H18F 109.5
H18D C18A H18F 109.5
H18E C18A H18F 109.5
O3A C20A C10A 110.8(3)
O3A C20A H20C 109.5
C10A C20A H20C 109.5
O3A C20A H20D 109.5
C10A C20A H20D 109.5
H20C C20A H20D 108.1
C22A C21A C26A 118.6(3)
C22A C21A C11A 122.1(3)
C26A C21A C11A 119.3(3)
O3A C22A C21A 120.7(3)
O3A C22A C23A 119.9(3)
C21A C22A C23A 119.3(3)
C24A C23A C22A 122.6(3)
C24A C23A H23B 118.7
C22A C23A H23B 118.7
C23A C24A C25A 118.4(3)
C23A C24A C27A 122.7(3)
C25A C24A C27A 118.9(3)
O4A C25A C26A 124.7(3)
O4A C25A C24A 115.7(3)
C26A C25A C24A 119.6(3)
C25A C26A C21A 121.2(3)
C25A C26A H26B 119.4
C21A C26A H26B 119.4
C24A C27A H27D 109.5
C24A C27A H27E 109.5
H27D C27A H27E 109.5
C24A C27A H27F 109.5
H27D C27A H27F 109.5
H27E C27A H27F 109.5
O4A C28A H28D 109.5
O4A C28A H28E 109.5
H28D C28A H28E 109.5
O4A C28A H28F 109.5
H28D C28A H28F 109.5
H28E C28A H28F 109.5
C12B O1B C10B 113.4(3)
C15B O2B C18B 116.8(3)
C22B O3B C20B 115.2(3)
C25B O4B C28B 117.9(3)
O1B C10B C20B 108.6(3)
O1B C10B H10E 110.0
C20B C10B H10E 110.0
O1B C10B H10F 110.0
C20B C10B H10F 110.0
H10E C10B H10F 108.4
C12B C11B C16B 117.2(3)
C12B C11B C21B 122.4(3)
C16B C11B C21B 120.4(3)
C13B C12B C11B 121.2(3)
C13B C12B O1B 118.4(3)
C11B C12B O1B 120.0(3)
C12B C13B C14B 121.2(3)
C12B C13B H13C 119.4
C14B C13B H13C 119.4
C15B C14B C13B 117.3(3)
C15B C14B C17B 122.2(3)
C13B C14B C17B 120.5(3)
C16B C15B O2B 124.5(3)
C16B C15B C14B 121.2(3)
O2B C15B C14B 114.3(3)
C15B C16B C11B 121.9(3)
C15B C16B H16C 119.0
C11B C16B H16C 119.0
C14B C17B H17G 109.5
C14B C17B H17H 109.5
H17G C17B H17H 109.5
C14B C17B H17I 109.5
H17G C17B H17I 109.5
H17H C17B H17I 109.5
O2B C18B H18G 109.5
O2B C18B H18H 109.5
H18G C18B H18H 109.5
O2B C18B H18I 109.5
H18G C18B H18I 109.5
H18H C18B H18I 109.5
O3B C20B C10B 110.7(3)
O3B C20B H20E 109.5
C10B C20B H20E 109.5
O3B C20B H20F 109.5
C10B C20B H20F 109.5
H20E C20B H20F 108.1
C26B C21B C22B 118.3(3)
C26B C21B C11B 118.7(3)
C22B C21B C11B 123.0(3)
C23B C22B O3B 120.2(3)
C23B C22B C21B 120.1(4)
O3B C22B C21B 119.4(3)
C22B C23B C24B 122.5(4)
C22B C23B H23C 118.8
C24B C23B H23C 118.8
C25B C24B C23B 118.0(4)
C25B C24B C27B 118.9(4)
C23B C24B C27B 123.1(4)
O4B C25B C24B 116.4(3)
O4B C25B C26B 123.0(3)
C24B C25B C26B 120.5(4)
C25B C26B C21B 120.6(3)
C25B C26B H26C 119.7
C21B C26B H26C 119.7
C24B C27B H27G 109.5
C24B C27B H27H 109.5
H27G C27B H27H 109.5
C24B C27B H27I 109.5
H27G C27B H27I 109.5
H27H C27B H27I 109.5
O4B C28B H28G 109.5
O4B C28B H28H 109.5
H28G C28B H28H 109.5
O4B C28B H28I 109.5
H28G C28B H28I 109.5
H28H C28B H28I 109.5
C12C O1C C10C 115.1(2)
C15C O2C C18C 117.3(3)
C22C O3C C20C 115.3(3)
C25C O4C C28C 117.1(3)
O1C C10C C20C 109.8(3)
O1C C10C H10G 109.7
C20C C10C H10G 109.7
O1C C10C H10H 109.7
C20C C10C H10H 109.7
H10G C10C H10H 108.2
C12C C11C C16C 117.7(3)
C12C C11C C21C 122.8(3)
C16C C11C C21C 119.5(3)
C11C C12C C13C 120.9(3)
C11C C12C O1C 119.8(3)
C13C C12C O1C 118.9(3)
C14C C13C C12C 121.5(3)
C14C C13C H13D 119.3
C12C C13C H13D 119.3
C15C C14C C13C 117.0(3)
C15C C14C C17C 122.0(3)
C13C C14C C17C 121.0(3)
C16C C15C C14C 122.5(3)
C16C C15C O2C 123.2(3)
C14C C15C O2C 114.3(3)
C15C C16C C11C 120.3(3)
C15C C16C H16D 119.8
C11C C16C H16D 119.8
C14C C17C H17J 109.5
C14C C17C H17K 109.5
H17J C17C H17K 109.5
C14C C17C H17L 109.5
H17J C17C H17L 109.5
H17K C17C H17L 109.5
O2C C18C H18J 109.5
O2C C18C H18K 109.5
H18J C18C H18K 109.5
O2C C18C H18L 109.5
H18J C18C H18L 109.5
H18K C18C H18L 109.5
O3C C20C C10C 110.3(3)
O3C C20C H20G 109.6
C10C C20C H20G 109.6
O3C C20C H20H 109.6
C10C C20C H20H 109.6
H20G C20C H20H 108.1
C26C C21C C22C 118.6(3)
C26C C21C C11C 118.3(3)
C22C C21C C11C 123.0(3)
C23C C22C O3C 119.8(3)
C23C C22C C21C 120.2(4)
O3C C22C C21C 119.7(3)
C22C C23C C24C 122.1(4)
C22C C23C H23D 119.0
C24C C23C H23D 119.0
C23C C24C C25C 118.0(4)
C23C C24C C27C 122.0(4)
C25C C24C C27C 119.9(4)
C24C C25C O4C 116.1(4)
C24C C25C C26C 121.2(4)
O4C C25C C26C 122.6(4)
C25C C26C C21C 119.8(4)
C25C C26C H26D 120.1
C21C C26C H26D 120.1
C24C C27C H27J 109.5
C24C C27C H27K 109.5
H27J C27C H27K 109.5
C24C C27C H27L 109.5
H27J C27C H27L 109.5
H27K C27C H27L 109.5
O4C C28C H28J 109.5
O4C C28C H28K 109.5
H28J C28C H28K 109.5
O4C C28C H28L 109.5
H28J C28C H28L 109.5
H28K C28C H28L 109.5
C12D O1D C10D 114.7(3)
C15D O2D C18D 116.9(3)
C22D O3D C20D 116.3(3)
C25D O4D C28D 118.1(3)
O1D C10D C20D 111.4(4)
O1D C10D H10I 109.3
C20D C10D H10I 109.3
O1D C10D H10J 109.3
C20D C10D H10J 109.3
H10I C10D H10J 108.0
C12D C11D C16D 117.6(4)
C12D C11D C21D 121.9(4)
C16D C11D C21D 120.5(3)
C11D C12D O1D 120.7(4)
C11D C12D C13D 120.7(4)
O1D C12D C13D 118.2(4)
C14D C13D C12D 120.8(4)
C14D C13D H13E 119.6
C12D C13D H13E 119.6
C13D C14D C15D 117.5(4)
C13D C14D C17D 119.5(4)
C15D C14D C17D 123.0(5)
C16D C15D O2D 123.4(4)
C16D C15D C14D 122.5(4)
O2D C15D C14D 114.1(4)
C15D C16D C11D 121.0(4)
C15D C16D H16E 119.5
C11D C16D H16E 119.5
C14D C17D H17M 109.5
C14D C17D H17N 109.5
H17M C17D H17N 109.5
C14D C17D H17O 109.5
H17M C17D H17O 109.5
H17N C17D H17O 109.5
O2D C18D H18M 109.5
O2D C18D H18N 109.5
H18M C18D H18N 109.5
O2D C18D H18O 109.5
H18M C18D H18O 109.5
H18N C18D H18O 109.5
O3D C20D C10D 111.6(4)
O3D C20D H20I 109.3
C10D C20D H20I 109.3
O3D C20D H20J 109.3
C10D C20D H20J 109.3
H20I C20D H20J 108.0
C26D C21D C22D 118.1(4)
C26D C21D C11D 119.0(3)
C22D C21D C11D 122.7(4)
C23D C22D O3D 118.8(4)
C23D C22D C21D 120.4(4)
O3D C22D C21D 120.6(4)
C24D C23D C22D 122.0(4)
C24D C23D H23E 119.0
C22D C23D H23E 119.0
C23D C24D C25D 118.5(4)
C23D C24D C27D 122.2(4)
C25D C24D C27D 119.2(4)
C26D C25D O4D 123.3(4)
C26D C25D C24D 120.5(4)
O4D C25D C24D 116.2(4)
C25D C26D C21D 120.4(4)
C25D C26D H26E 119.8
C21D C26D H26E 119.8
C24D C27D H27M 109.5
C24D C27D H27N 109.5
H27M C27D H27N 109.5
C24D C27D H27O 109.5
H27M C27D H27O 109.5
H27N C27D H27O 109.5
O4D C28D H28M 109.5
O4D C28D H28N 109.5
H28M C28D H28N 109.5
O4D C28D H28O 109.5
H28M C28D H28O 109.5
H28N C28D H28O 109.5

loop_
_geom_bond_atom_site_label_1
_geom_bond_atom_site_label_2
_geom_bond_distance
O1 C12 1.393(4)
O1 C10 1.441(4)
O2 C15 1.364(4)
O2 C18 1.438(4)
O3 C22 1.388(4)
O3 C20 1.422(4)
O4 C25 1.371(4)
O4 C28 1.423(4)
C10 C20 1.503(6)
C10 H10A 0.9900
C10 H10B 0.9900
C11 C12 1.393(5)
C11 C16 1.402(5)
C11 C21 1.474(5)
C12 C13 1.390(5)
C13 C14 1.384(6)
C13 H13A 0.9500
C14 C15 1.423(5)
C14 C17 1.508(5)
C15 C16 1.376(5)
C16 H16A 0.9500
C17 H17A 0.9800
C17 H17B 0.9800
C17 H17C 0.9800
C18 H18A 0.9800
C18 H18B 0.9800
C18 H18C 0.9800
C20 H20A 0.9900
C20 H20B 0.9900
C21 C26 1.387(5)
C21 C22 1.404(5)
C22 C23 1.382(5)
C23 C24 1.378(5)
C23 H23A 0.9500
C24 C25 1.408(5)
C24 C27 1.518(5)
C25 C26 1.408(5)
C26 H26A 0.9500
C27 H27A 0.9800
C27 H27B 0.9800
C27 H27C 0.9800
C28 H28A 0.9800
C28 H28B 0.9800
C28 H28C 0.9800
O1A C12A 1.404(4)
O1A C10A 1.442(4)
O2A C15A 1.367(4)
O2A C18A 1.432(5)
O3A C22A 1.375(4)
O3A C20A 1.423(4)
O4A C25A 1.364(4)
O4A C28A 1.420(4)
C10A C20A 1.497(6)
C10A H10C 0.9900
C10A H10D 0.9900
C11A C12A 1.370(5)
C11A C16A 1.407(5)
C11A C21A 1.491(5)
C12A C13A 1.398(5)
C13A C14A 1.394(6)
C13A H13B 0.9500
C14A C15A 1.402(5)
C14A C17A 1.501(5)
C15A C16A 1.376(5)
C16A H16B 0.9500
C17A H17D 0.9800
C17A H17E 0.9800
C17A H17F 0.9800
C18A H18D 0.9800
C18A H18E 0.9800
C18A H18F 0.9800
C20A H20C 0.9900
C20A H20D 0.9900
C21A C22A 1.393(5)
C21A C26A 1.398(5)
C22A C23A 1.394(5)
C23A C24A 1.364(5)
C23A H23B 0.9500
C24A C25A 1.407(5)
C24A C27A 1.503(5)
C25A C26A 1.392(5)
C26A H26B 0.9500
C27A H27D 0.9800
C27A H27E 0.9800
C27A H27F 0.9800
C28A H28D 0.9800
C28A H28E 0.9800
C28A H28F 0.9800
O1B C12B 1.396(4)
O1B C10B 1.464(4)
O2B C15B 1.374(4)
O2B C18B 1.429(4)
O3B C22B 1.391(4)
O3B C20B 1.437(5)
O4B C25B 1.385(4)
O4B C28B 1.426(4)
C10B C20B 1.500(6)
C10B H10E 0.9900
C10B H10F 0.9900
C11B C12B 1.391(5)
C11B C16B 1.412(5)
C11B C21B 1.474(5)
C12B C13B 1.388(6)
C13B C14B 1.406(5)
C13B H13C 0.9500
C14B C15B 1.404(5)
C14B C17B 1.490(5)
C15B C16B 1.363(5)
C16B H16C 0.9500
C17B H17G 0.9800
C17B H17H 0.9800
C17B H17I 0.9800
C18B H18G 0.9800
C18B H18H 0.9800
C18B H18I 0.9800
C20B H20E 0.9900
C20B H20F 0.9900
C21B C26B 1.399(5)
C21B C22B 1.402(5)
C22B C23B 1.367(6)
C23B C24B 1.390(6)
C23B H23C 0.9500
C24B C25B 1.388(5)
C24B C27B 1.512(6)
C25B C26B 1.399(5)
C26B H26C 0.9500
C27B H27G 0.9800
C27B H27H 0.9800
C27B H27I 0.9800
C28B H28G 0.9800
C28B H28H 0.9800
C28B H28I 0.9800
O1C C12C 1.395(4)
O1C C10C 1.438(4)
O2C C15C 1.390(4)
O2C C18C 1.433(4)
O3C C22C 1.383(4)
O3C C20C 1.445(4)
O4C C25C 1.398(5)
O4C C28C 1.425(5)
C10C C20C 1.513(6)
C10C H10G 0.9900
C10C H10H 0.9900
C11C C12C 1.383(5)
C11C C16C 1.415(5)
C11C C21C 1.478(5)
C12C C13C 1.395(5)
C13C C14C 1.393(5)
C13C H13D 0.9500
C14C C15C 1.385(5)
C14C C17C 1.505(5)
C15C C16C 1.374(5)
C16C H16D 0.9500
C17C H17J 0.9800
C17C H17K 0.9800
C17C H17L 0.9800
C18C H18J 0.9800
C18C H18K 0.9800
C18C H18L 0.9800
C20C H20G 0.9900
C20C H20H 0.9900
C21C C26C 1.405(5)
C21C C22C 1.413(5)
C22C C23C 1.378(5)
C23C C24C 1.391(6)
C23C H23D 0.9500
C24C C25C 1.398(6)
C24C C27C 1.525(6)
C25C C26C 1.405(6)
C26C H26D 0.9500
C27C H27J 0.9800
C27C H27K 0.9800
C27C H27L 0.9800
C28C H28J 0.9800
C28C H28K 0.9800
C28C H28L 0.9800
O1D C12D 1.393(5)
O1D C10D 1.447(5)
O2D C15D 1.390(5)
O2D C18D 1.433(5)
O3D C22D 1.378(5)
O3D C20D 1.431(5)
O4D C25D 1.386(5)
O4D C28D 1.423(5)
C10D C20D 1.473(8)
C10D H10I 0.9900
C10D H10J 0.9900
C11D C12D 1.386(6)
C11D C16D 1.415(6)
C11D C21D 1.463(6)
C12D C13D 1.416(7)
C13D C14D 1.378(7)
C13D H13E 0.9500
C14D C15D 1.404(6)
C14D C17D 1.484(6)
C15D C16D 1.344(6)
C16D H16E 0.9500
C17D H17M 0.9800
C17D H17N 0.9800
C17D H17O 0.9800
C18D H18M 0.9800
C18D H18N 0.9800
C18D H18O 0.9800
C20D H20I 0.9900
C20D H20J 0.9900
C21D C26D 1.399(6)
C21D C22D 1.406(5)
C22D C23D 1.370(7)
C23D C24D 1.364(6)
C23D H23E 0.9500
C24D C25D 1.407(6)
C24D C27D 1.526(6)
C25D C26D 1.383(6)
C26D H26E 0.9500
C27D H27M 0.9800
C27D H27N 0.9800
C27D H27O 0.9800
C28D H28M 0.9800
C28D H28N 0.9800
C28D H28O 0.9800

loop_
_geom_torsion_atom_site_label_1
_geom_torsion_atom_site_label_2
_geom_torsion_atom_site_label_3
_geom_torsion_atom_site_label_4
_geom_torsion
C12 O1 C10 C20 -95.2(4)
C16 C11 C12 C13 0.7(5)
C21 C11 C12 C13 -177.3(3)
C16 C11 C12 O1 172.7(3)
C21 C11 C12 O1 -5.3(5)
C10 O1 C12 C13 -87.2(4)
C10 O1 C12 C11 100.7(4)
C11 C12 C13 C14 -0.4(5)
O1 C12 C13 C14 -172.6(3)
C12 C13 C14 C15 0.5(5)
C12 C13 C14 C17 -179.4(4)
C18 O2 C15 C16 0.9(4)
C18 O2 C15 C14 -177.0(3)
C13 C14 C15 O2 177.0(3)
C17 C14 C15 O2 -3.1(5)
C13 C14 C15 C16 -1.0(5)
C17 C14 C15 C16 178.9(3)
O2 C15 C16 C11 -176.4(3)
C14 C15 C16 C11 1.4(5)
C12 C11 C16 C15 -1.2(4)
C21 C11 C16 C15 176.8(3)
C22 O3 C20 C10 -96.5(4)
O1 C10 C20 O3 60.4(4)
C12 C11 C21 C26 132.5(3)
C16 C11 C21 C26 -45.5(4)
C12 C11 C21 C22 -51.8(4)
C16 C11 C21 C22 130.2(3)
C20 O3 C22 C23 -86.3(4)
C20 O3 C22 C21 98.8(4)
C26 C21 C22 C23 -2.0(5)
C11 C21 C22 C23 -177.7(3)
C26 C21 C22 O3 172.8(3)
C11 C21 C22 O3 -2.9(5)
O3 C22 C23 C24 -173.2(3)
C21 C22 C23 C24 1.7(5)
C22 C23 C24 C25 -0.1(5)
C22 C23 C24 C27 178.3(3)
C28 O4 C25 C24 -175.1(3)
C28 O4 C25 C26 1.9(5)
C23 C24 C25 O4 176.1(3)
C27 C24 C25 O4 -2.4(5)
C23 C24 C25 C26 -1.1(5)
C27 C24 C25 C26 -179.5(3)
C22 C21 C26 C25 0.9(5)
C11 C21 C26 C25 176.7(3)
O4 C25 C26 C21 -176.2(3)
C24 C25 C26 C21 0.7(5)
C12A O1A C10A C20A 95.1(4)
C16A C11A C12A C13A 0.0(5)
C21A C11A C12A C13A 173.9(3)
C16A C11A C12A O1A -172.9(3)
C21A C11A C12A O1A 0.9(5)
C10A O1A C12A C11A -96.6(4)
C10A O1A C12A C13A 90.2(4)
C11A C12A C13A C14A -0.9(5)
O1A C12A C13A C14A 172.3(3)
C12A C13A C14A C15A 2.3(5)
C12A C13A C14A C17A -177.1(3)
C18A O2A C15A C16A -2.8(5)
C18A O2A C15A C14A 173.1(3)
C13A C14A C15A O2A -179.0(3)
C17A C14A C15A O2A 0.5(5)
C13A C14A C15A C16A -2.9(5)
C17A C14A C15A C16A 176.6(3)
O2A C15A C16A C11A 177.9(3)
C14A C15A C16A C11A 2.1(5)
C12A C11A C16A C15A -0.6(5)
C21A C11A C16A C15A -174.6(3)
C22A O3A C20A C10A 94.0(4)
O1A C10A C20A O3A -59.3(4)
C12A C11A C21A C22A 53.1(4)
C16A C11A C21A C22A -133.2(4)
C12A C11A C21A C26A -129.2(4)
C16A C11A C21A C26A 44.5(4)
C20A O3A C22A C21A -99.8(4)
C20A O3A C22A C23A 83.2(4)
C26A C21A C22A O3A -172.4(3)
C11A C21A C22A O3A 5.3(5)
C26A C21A C22A C23A 4.7(5)
C11A C21A C22A C23A -177.6(3)
O3A C22A C23A C24A 173.2(3)
C21A C22A C23A C24A -3.9(5)
C22A C23A C24A C25A -0.7(5)
C22A C23A C24A C27A -179.4(3)
C28A O4A C25A C26A 0.4(5)
C28A O4A C25A C24A -179.7(3)
C23A C24A C25A O4A -175.6(3)
C27A C24A C25A O4A 3.2(4)
C23A C24A C25A C26A 4.3(5)
C27A C24A C25A C26A -176.9(3)
O4A C25A C26A C21A 176.5(3)
C24A C25A C26A C21A -3.4(5)
C22A C21A C26A C25A -1.1(5)
C11A C21A C26A C25A -178.9(3)
C12B O1B C10B C20B -96.5(4)
C16B C11B C12B C13B -0.7(5)
C21B C11B C12B C13B -178.5(3)
C16B C11B C12B O1B 171.8(3)
C21B C11B C12B O1B -5.9(5)
C10B O1B C12B C13B -86.0(4)
C10B O1B C12B C11B 101.3(4)
C11B C12B C13B C14B -0.4(5)
O1B C12B C13B C14B -173.1(3)
C12B C13B C14B C15B 1.4(5)
C12B C13B C14B C17B 179.6(3)
C18B O2B C15B C16B 1.1(5)
C18B O2B C15B C14B -176.3(3)
C13B C14B C15B C16B -1.2(5)
C17B C14B C15B C16B -179.4(3)
C13B C14B C15B O2B 176.3(3)
C17B C14B C15B O2B -1.9(5)
O2B C15B C16B C11B -177.1(3)
C14B C15B C16B C11B 0.1(5)
C12B C11B C16B C15B 0.9(5)
C21B C11B C16B C15B 178.7(3)
C22B O3B C20B C10B -96.8(4)
O1B C10B C20B O3B 61.3(4)
C12B C11B C21B C26B 131.1(4)
C16B C11B C21B C26B -46.6(4)
C12B C11B C21B C22B -51.2(5)
C16B C11B C21B C22B 131.1(4)
C20B O3B C22B C23B -87.5(4)
C20B O3B C22B C21B 99.3(4)
C26B C21B C22B C23B 0.2(5)
C11B C21B C22B C23B -177.5(3)
C26B C21B C22B O3B 173.5(3)
C11B C21B C22B O3B -4.3(5)
O3B C22B C23B C24B -172.8(3)
C21B C22B C23B C24B 0.4(6)
C22B C23B C24B C25B 0.5(5)
C22B C23B C24B C27B 178.8(4)
C28B O4B C25B C24B -176.9(3)
C28B O4B C25B C26B 2.7(5)
C23B C24B C25B O4B 177.5(3)
C27B C24B C25B O4B -0.8(5)
C23B C24B C25B C26B -2.1(5)
C27B C24B C25B C26B 179.6(3)
O4B C25B C26B C21B -176.8(3)
C24B C25B C26B C21B 2.7(5)
C22B C21B C26B C25B -1.8(5)
C11B C21B C26B C25B 176.1(3)
C12C O1C C10C C20C -94.9(3)
C16C C11C C12C C13C -2.2(5)
C21C C11C C12C C13C 179.0(3)
C16C C11C C12C O1C 170.3(3)
C21C C11C C12C O1C -8.5(5)
C10C O1C C12C C11C 102.3(4)
C10C O1C C12C C13C -85.0(4)
C11C C12C C13C C14C 1.6(5)
O1C C12C C13C C14C -171.0(3)
C12C C13C C14C C15C 1.1(5)
C12C C13C C14C C17C -178.5(3)
C13C C14C C15C C16C -3.2(5)
C17C C14C C15C C16C 176.3(3)
C13C C14C C15C O2C 176.3(3)
C17C C14C C15C O2C -4.1(5)
C18C O2C C15C C16C 0.1(4)
C18C O2C C15C C14C -179.4(3)
C14C C15C C16C C11C 2.7(5)
O2C C15C C16C C11C -176.9(3)
C12C C11C C16C C15C 0.2(5)
C21C C11C C16C C15C 179.0(3)
C22C O3C C20C C10C -96.7(3)
O1C C10C C20C O3C 59.8(4)
C12C C11C C21C C26C 131.4(3)
C16C C11C C21C C26C -47.3(5)
C12C C11C C21C C22C -50.6(5)
C16C C11C C21C C22C 130.6(3)
C20C O3C C22C C23C -87.4(4)
C20C O3C C22C C21C 97.7(4)
C26C C21C C22C C23C 1.2(5)
C11C C21C C22C C23C -176.8(3)
C26C C21C C22C O3C 176.0(3)
C11C C21C C22C O3C -1.9(5)
O3C C22C C23C C24C -174.2(3)
C21C C22C C23C C24C 0.7(5)
C22C C23C C24C C25C -0.8(5)
C22C C23C C24C C27C 176.4(3)
C23C C24C C25C O4C -179.2(3)
C27C C24C C25C O4C 3.5(5)
C23C C24C C25C C26C -0.9(5)
C27C C24C C25C C26C -178.2(4)
C28C O4C C25C C24C -176.3(3)
C28C O4C C25C C26C 5.4(5)
C24C C25C C26C C21C 2.7(5)
O4C C25C C26C C21C -179.1(3)
C22C C21C C26C C25C -2.8(5)
C11C C21C C26C C25C 175.3(3)
C12D O1D C10D C20D -94.0(5)
C16D C11D C12D O1D 172.1(3)
C21D C11D C12D O1D -4.9(5)
C16D C11D C12D C13D -0.9(5)
C21D C11D C12D C13D -177.9(4)
C10D O1D C12D C11D 99.1(4)
C10D O1D C12D C13D -87.8(5)
C11D C12D C13D C14D -0.2(6)
O1D C12D C13D C14D -173.4(3)
C12D C13D C14D C15D 1.4(6)
C12D C13D C14D C17D -179.7(4)
C18D O2D C15D C16D 3.4(5)
C18D O2D C15D C14D -175.9(3)
C13D C14D C15D C16D -1.5(6)
C17D C14D C15D C16D 179.6(4)
C13D C14D C15D O2D 177.9(3)
C17D C14D C15D O2D -1.0(5)
O2D C15D C16D C11D -178.9(3)
C14D C15D C16D C11D 0.4(6)
C12D C11D C16D C15D 0.8(5)
C21D C11D C16D C15D 177.9(3)
C22D O3D C20D C10D -93.5(5)
O1D C10D C20D O3D 58.8(5)
C12D C11D C21D C26D 132.0(4)
C16D C11D C21D C26D -44.9(5)
C12D C11D C21D C22D -52.9(5)
C16D C11D C21D C22D 130.2(4)
C20D O3D C22D C23D -87.6(5)
C20D O3D C22D C21D 97.1(4)
C26D C21D C22D C23D -2.5(5)
C11D C21D C22D C23D -177.7(4)
C26D C21D C22D O3D 172.8(3)
C11D C21D C22D O3D -2.4(5)
O3D C22D C23D C24D -173.6(3)
C21D C22D C23D C24D 1.7(6)
C22D C23D C24D C25D 1.5(6)
C22D C23D C24D C27D 177.9(4)
C28D O4D C25D C26D 0.6(5)
C28D O4D C25D C24D 179.6(3)
C23D C24D C25D C26D -4.0(5)
C27D C24D C25D C26D 179.5(4)
C23D C24D C25D O4D 176.9(3)
C27D C24D C25D O4D 0.4(5)
O4D C25D C26D C21D -177.7(3)
C24D C25D C26D C21D 3.3(5)
C22D C21D C26D C25D 0.0(5)
C11D C21D C26D C25D 175.4(3)
